data_2005818
loop_
_publ_author_name
'Kl\"ufers, P.'
'Mayer, P.'

_publ_section_title
;
 The Sodium Salt of N1-Deprotonated Inosine,
 Na^+^.C~10~H~11~N~4~O~5~^{-^}.2.5H~2~O
;
_journal_issue 12
_journal_name_full 'Acta Crystallographica Section C'
_journal_page_first 2970
_journal_page_last 2972
_journal_paper_doi 10.1107/S0108270196009043
_journal_volume 52
_journal_year 1996
_chemical_formula_iupac 'Na + , C10 H11 N4 O5 - , 2.5H2 O'
_chemical_formula_moiety 'Na.(C10 H11 N4 O5),2.5(H2 O)'
_chemical_formula_structural '(C10 H11 N4 O5) Na (H2 O)2.5'
_chemical_formula_sum 'C10 H16 N4 Na O7.5'
_chemical_formula_weight 335.26
_chemical_name_systematic
;
Sodium Inosinate(1-) 2.5 Water, Na(inosineH~-1~) . 2.5 H~2~O
;
_space_group_IT_number 18
_symmetry_cell_setting orthorhombic
_symmetry_space_group_name_Hall 'P 2 2ab'
_symmetry_space_group_name_H-M 'P 21 21 2'
_audit_creation_method SHELXL
_cell_angle_alpha 90.00
_cell_angle_beta 90.00
_cell_angle_gamma 90.00
_cell_formula_units_Z 4
_cell_length_a 20.568(4)
_cell_length_b 9.057(2)
_cell_length_c 7.295(2)
_cell_measurement_reflns_used 276
_cell_measurement_temperature 300(2)
_cell_measurement_theta_max 20
_cell_measurement_theta_min 5
_cell_volume 1358.9(5)
_computing_cell_refinement 'Stoe IPDS system'
_computing_data_collection 'Stoe IPDS system'
_computing_data_reduction 'Stoe IPDS system'
_computing_molecular_graphics 'ORTEPII (Johnson, 1976), PLATON (Spek, 1990)'
_computing_structure_refinement 'SHELXL93 (Sheldrick, 1993)'
_computing_structure_solution 'SHELXS86 (Sheldrick, 1990)'
_diffrn_ambient_temperature 300(2)
_diffrn_measurement_device 'Stoe IPDS'
_diffrn_measurement_method '\f scans; imaging-plate type area detector'
_diffrn_radiation_monochromator graphite
_diffrn_radiation_source 'fine-focus sealed tube'
_diffrn_radiation_type MoKa
_diffrn_radiation_wavelength 0.71069
_diffrn_reflns_av_R_equivalents 0.0185
_diffrn_reflns_av_sigmaI/netI 0.0148
_diffrn_reflns_limit_h_max 9
_diffrn_reflns_limit_h_min -23
_diffrn_reflns_limit_k_max 11
_diffrn_reflns_limit_k_min -10
_diffrn_reflns_limit_l_max 8
_diffrn_reflns_limit_l_min -8
_diffrn_reflns_number 3551
_diffrn_reflns_theta_max 26.00
_diffrn_reflns_theta_min 2.46
_exptl_absorpt_coefficient_mu 0.166
_exptl_absorpt_correction_type none
_exptl_crystal_colour colourless
_exptl_crystal_density_diffrn 1.639
_exptl_crystal_description 'brick shaped'
_exptl_crystal_F_000 700
_exptl_crystal_size_max 0.24
_exptl_crystal_size_mid 0.20
_exptl_crystal_size_min 0.15
_refine_diff_density_max .143
_refine_diff_density_min -.125
_refine_ls_abs_structure_details 'Flack (1983) parameter indeterminate'
_refine_ls_extinction_method none
_refine_ls_goodness_of_fit_all 1.058
_refine_ls_goodness_of_fit_obs 1.072
_refine_ls_hydrogen_treatment refall
_refine_ls_matrix_type full
_refine_ls_number_parameters 268
_refine_ls_number_reflns 2001
_refine_ls_number_restraints 0
_refine_ls_restrained_S_all 1.058
_refine_ls_restrained_S_obs 1.072
_refine_ls_R_factor_all 0.0248
_refine_ls_R_factor_obs 0.0233
_refine_ls_shift/esd_max 0.000
_refine_ls_shift/esd_mean 0.000
_refine_ls_structure_factor_coef Fsqd
_refine_ls_weighting_details 'w = 1/[\s^2^(Fo^2^)+(0.0383P)^2^+0.1773P] where P=(Fo^2^+2Fc^2^)/3'
_refine_ls_weighting_scheme calc
_refine_ls_wR_factor_all 0.0614
_refine_ls_wR_factor_obs 0.0605
_reflns_number_observed 1911
_reflns_number_total 2001
_reflns_observed_criterion >2sigma(I)
_cod_data_source_file sk1041.cif
_cod_data_source_block ino
_cod_depositor_comments
;
The following automatic conversions were performed:

'_refine_ls_weighting_scheme' value '
calc w = 1/[\s^2^(Fo^2^)+(0.0383P)^2^+0.1773P] where
P=(Fo^2^+2Fc^2^)/3' was changed to 'calc'. New tag
'_refine_ls_weighting_details' was created. The value of the new tag
was set to 'w = 1/[\s^2^(Fo^2^)+(0.0383P)^2^+0.1773P] where
P=(Fo^2^+2Fc^2^)/3'.

Automatic conversion script
Id: cif_fix_values 3143 2015-03-26 13:38:13Z robertas 
;
_cod_original_formula_sum 'C10 H16 N4 Na O7.50'
_cod_database_code 2005818

loop_
_symmetry_equiv_pos_as_xyz
'x, y, z'
'-x, -y, z'
'x+1/2, -y+1/2, -z'
'-x+1/2, y+1/2, -z'

loop_
_atom_site_aniso_label
_atom_site_aniso_U_11
_atom_site_aniso_U_22
_atom_site_aniso_U_33
_atom_site_aniso_U_12
_atom_site_aniso_U_13
_atom_site_aniso_U_23
Na 0.0289(4) 0.0329(3) 0.0312(3) 0.0017(3) 0.0004(2) -0.0034(3)
O2' 0.0331(8) 0.0325(5) 0.0262(5) -0.0029(5) 0.0036(4) 0.0008(4)
O3' 0.0422(9) 0.0374(6) 0.0401(6) 0.0165(6) 0.0040(6) 0.0103(6)
O4' 0.0249(7) 0.0243(5) 0.0356(5) -0.0014(5) 0.0006(5) -0.0064(5)
O5' 0.0384(8) 0.0294(5) 0.0316(6) 0.0023(5) -0.0035(5) -0.0060(5)
O6 0.0442(9) 0.0219(5) 0.0451(7) 0.0100(5) -0.0052(5) -0.0060(5)
N1 0.0315(9) 0.0278(6) 0.0311(7) 0.0044(6) -0.0014(5) 0.0034(6)
N3 0.0313(9) 0.0275(6) 0.0229(6) 0.0051(6) -0.0005(5) -0.0027(5)
N7 0.0546(12) 0.0289(6) 0.0273(6) 0.0104(7) -0.0057(6) -0.0077(6)
N9 0.0338(9) 0.0206(5) 0.0236(6) 0.0048(6) -0.0036(5) -0.0027(5)
C1' 0.0255(10) 0.0213(6) 0.0253(7) 0.0045(6) -0.0030(6) -0.0015(6)
C2' 0.0262(10) 0.0229(6) 0.0230(7) 0.0009(6) 0.0001(5) 0.0011(5)
C3' 0.0321(10) 0.0207(7) 0.0299(7) 0.0030(6) 0.0006(6) -0.0010(6)
C4' 0.0267(10) 0.0226(7) 0.0334(8) 0.0030(6) 0.0009(6) -0.0052(6)
C5' 0.0313(11) 0.0289(8) 0.0333(8) -0.0039(7) 0.0064(7) -0.0022(7)
C6 0.0278(10) 0.0209(7) 0.0329(8) -0.0004(6) 0.0006(6) -0.0016(6)
C2 0.0340(11) 0.0318(7) 0.0247(7) 0.0057(7) 0.0007(6) 0.0021(6)
C8 0.0508(14) 0.0277(7) 0.0235(7) 0.0081(8) -0.0052(7) -0.0043(6)
C5 0.0336(11) 0.0200(6) 0.0278(7) 0.0036(6) 0.0000(6) -0.0031(6)
C4 0.0265(9) 0.0214(6) 0.0240(7) 0.0009(6) -0.0004(6) -0.0014(6)
O91 0.0430(12) 0.0324(8) 0.0280(7) 0.0052(7) 0.000 0.000
O92 0.0444(9) 0.0379(7) 0.0470(7) 0.0095(6) -0.0025(7) -0.0086(6)
O93 0.0377(9) 0.0283(6) 0.0492(7) 0.0053(6) -0.0109(6) -0.0001(5)

loop_
_atom_site_label
_atom_site_occupancy
_atom_site_fract_x
_atom_site_fract_y
_atom_site_fract_z
_atom_site_U_iso_or_equiv
_atom_site_thermal_displace_type
_atom_site_calc_flag
_atom_site_refinement_flags
_atom_site_type_symbol
Na 1 0.57736(4) 0.51071(7) 0.70714(8) 0.0310(2) Uani d . Na
O2' 1 0.59471(7) 0.52613(12) 0.38446(14) 0.0306(3) Uani d . O
H82' 1 0.5695(18) 0.448(3) 0.329(4) 0.066(8) Uiso d . H
O3' 1 0.71703(8) 0.41137(14) 0.3192(2) 0.0399(3) Uani d . O
H83' 1 0.6906(19) 0.397(3) 0.401(4) 0.058(8) Uiso d . H
O4' 1 0.72647(6) 0.72323(11) 0.1793(2) 0.0283(3) Uani d . O
O5' 1 0.65925(7) 0.65526(13) -0.1721(2) 0.0331(3) Uani d . O
H85' 1 0.6510(18) 0.733(3) -0.116(4) 0.058(8) Uiso d . H
O6 1 0.53441(8) 1.29002(13) 0.2267(2) 0.0370(3) Uani d . O
N1 1 0.55473(8) 1.14083(14) -0.0209(2) 0.0301(3) Uani d . N
N3 1 0.60981(8) 0.90590(13) 0.0047(2) 0.0273(3) Uani d . N
N7 1 0.60735(10) 1.06140(15) 0.4553(2) 0.0369(4) Uani d . N
N9 1 0.64346(8) 0.85519(13) 0.3202(2) 0.0260(3) Uani d . N
C1' 1 0.67479(8) 0.7124(2) 0.3085(2) 0.0240(3) Uani d . C
H1' 1 0.6926(12) 0.6953(20) 0.4288(24) 0.026(5) Uiso d . H
C2' 1 0.63209(9) 0.5856(2) 0.2408(2) 0.0240(3) Uani d . C
H2' 1 0.6038(11) 0.6196(18) 0.1414(24) 0.022(4) Uiso d . H
C3' 1 0.68441(9) 0.4806(2) 0.1696(2) 0.0275(3) Uani d . C
H3' 1 0.6671(12) 0.4050(21) 0.0801(24) 0.031(5) Uiso d . H
C4' 1 0.73269(9) 0.5839(2) 0.0784(2) 0.0276(3) Uani d . C
H4' 1 0.7769(12) 0.5445(20) 0.0994(23) 0.029(5) Uiso d . H
C5' 1 0.72343(10) 0.6128(2) -0.1236(2) 0.0312(4) Uani d . C
H51' 1 0.7348(12) 0.5223(22) -0.1960(25) 0.032(5) Uiso d . H
H52' 1 0.7560(16) 0.6857(25) -0.1614(31) 0.047(6) Uiso d . H
C6 1 0.55901(9) 1.1719(2) 0.1623(2) 0.0272(3) Uani d . C
C2 1 0.57886(10) 1.0142(2) -0.0842(2) 0.0302(4) Uani d . C
H2 1 0.5692(13) 0.9948(22) -0.2099(26) 0.035(5) Uiso d . H
C8 1 0.63787(11) 0.9364(2) 0.4776(2) 0.0340(4) Uani d . C
H8 1 0.6574(14) 0.9009(22) 0.5922(27) 0.036(5) Uiso d . H
C5 1 0.59178(10) 1.0648(2) 0.2688(2) 0.0271(3) Uani d . C
C4 1 0.61453(9) 0.9378(2) 0.1845(2) 0.0240(3) Uani d . C
O91 1 0.5000 0.5000 0.9639(2) 0.0345(4) Uani d S O
H911 1 0.4935(16) 0.578(3) 1.035(3) 0.054(7) Uiso d . H
O92 1 0.50148(8) 0.30181(15) 0.6524(2) 0.0431(3) Uani d . O
H921 1 0.514(3) 0.243(4) 0.756(4) 0.094(12) Uiso d . H
H922 1 0.502(2) 0.267(3) 0.567(4) 0.069(10) Uiso d . H
O93 1 0.65562(8) 0.31289(13) 0.6549(2) 0.0384(3) Uani d . O
H931 1 0.6901(17) 0.283(3) 0.716(3) 0.046(6) Uiso d . H
H932 1 0.639(2) 0.235(3) 0.617(4) 0.061(8) Uiso d . H

loop_
_atom_type_symbol
_atom_type_description
_atom_type_scat_dispersion_real
_atom_type_scat_dispersion_imag
_atom_type_scat_source
C C .0033 .0016 'International Tables Vol C Tables 4.2.6.8 and 6.1.1.4'
H H .0000 .0000 'International Tables Vol C Tables 4.2.6.8 and 6.1.1.4'
N N .0061 .0033 'International Tables Vol C Tables 4.2.6.8 and 6.1.1.4'
Na Na .0362 .0249 'International Tables Vol C Tables 4.2.6.8 and 6.1.1.4'
O O .0106 .0060 'International Tables Vol C Tables 4.2.6.8 and 6.1.1.4'

loop_
_geom_angle_atom_site_label_1
_geom_angle_atom_site_label_2
_geom_angle_atom_site_label_3
_geom_angle_site_symmetry_1
_geom_angle_site_symmetry_3
_geom_angle
_geom_angle_publ_flag
O5' Na O92 1_556 2_665 99.00(6) ?
O5' Na O2' 1_556 . 103.55(5) ?
O92 Na O2' 2_665 . 83.95(5) ?
O5' Na O93 1_556 . 89.70(6) ?
O92 Na O93 2_665 . 161.27(6) ?
O2' Na O93 . . 77.87(5) ?
O5' Na O91 1_556 . 101.76(4) ?
O92 Na O91 2_665 . 73.47(5) ?
O2' Na O91 . . 148.30(5) ?
O93 Na O91 . . 121.14(5) ?
O5' Na O92 1_556 . 162.10(5) ?
O92 Na O92 2_665 . 95.06(6) ?
O2' Na O92 . . 88.85(5) ?
O93 Na O92 . . 80.22(6) ?
O91 Na O92 . . 71.70(4) ?
O5' Na Na 1_556 2_665 139.72(5) ?
O92 Na Na 2_665 2_665 50.49(5) ?
O2' Na Na . 2_665 98.79(4) ?
O93 Na Na . 2_665 127.89(5) ?
O91 Na Na . 2_665 49.61(3) ?
O92 Na Na . 2_665 47.68(4) ?
C2' O2' Na . . 147.08(11) ?
C2' O2' H82' . . 105.0(18) ?
Na O2' H82' . . 107.0(17) ?
C3' O3' H83' . . 108.(2) ?
C1' O4' C4' . . 109.75(12) ?
C5' O5' Na . 1_554 128.34(10) ?
C5' O5' H85' . . 107.(3) ?
Na O5' H85' 1_554 . 121.(3) ?
C2 N1 C6 . . 119.44(14) y
C2 N3 C4 . . 110.46(12) y
C8 N7 C5 . . 104.55(13) y
C8 N9 C4 . . 105.98(12) y
C8 N9 C1' . . 124.54(13) ?
C4 N9 C1' . . 129.48(12) ?
O4' C1' N9 . . 108.03(12) ?
O4' C1' C2' . . 105.49(12) ?
N9 C1' C2' . . 115.75(14) ?
O4' C1' H1' . . 109.3(14) ?
N9 C1' H1' . . 105.0(11) ?
C2' C1' H1' . . 113.1(12) ?
O2' C2' C3' . . 113.55(12) ?
O2' C2' C1' . . 111.16(12) ?
C3' C2' C1' . . 99.95(14) ?
O2' C2' H2' . . 110.3(13) ?
C3' C2' H2' . . 111.3(11) ?
C1' C2' H2' . . 110.2(10) ?
O3' C3' C4' . . 107.4(2) ?
O3' C3' C2' . . 110.21(13) ?
C4' C3' C2' . . 103.07(12) ?
O3' C3' H3' . . 111.2(11) ?
C4' C3' H3' . . 111.4(12) ?
C2' C3' H3' . . 113.2(13) ?
O4' C4' C5' . . 109.26(13) ?
O4' C4' C3' . . 104.67(12) ?
C5' C4' C3' . . 116.9(2) ?
O4' C4' H4' . . 108.2(11) ?
C5' C4' H4' . . 109.3(10) ?
C3' C4' H4' . . 108.1(11) ?
O5' C5' C4' . . 114.09(14) ?
O5' C5' H51' . . 107.9(14) ?
C4' C5' H51' . . 110.0(11) ?
O5' C5' H52' . . 112.5(16) ?
C4' C5' H52' . . 107.8(15) ?
H51' C5' H52' . . 104.0(19) ?
O6 C6 N1 . . 120.51(15) ?
O6 C6 C5 . . 124.27(14) ?
N1 C6 C5 . . 115.22(13) y
N1 C2 N3 . . 129.85(14) y
N1 C2 H2 . . 114.4(13) ?
N3 C2 H2 . . 115.5(13) ?
N7 C8 N9 . . 113.68(14) ?
N7 C8 H8 . . 126.0(12) ?
N9 C8 H8 . . 120.3(12) ?
C4 C5 N7 . . 109.64(14) ?
C4 C5 C6 . . 119.12(13) ?
N7 C5 C6 . . 131.24(14) ?
N3 C4 N9 . . 127.98(13) ?
N3 C4 C5 . . 125.87(14) ?
N9 C4 C5 . . 106.14(12) ?
Na O91 Na . 2_665 80.79(6) ?
Na O91 H911 . . 120.6(18) ?
Na O91 H911 2_665 . 112.2(19) ?
Na O92 Na 2_665 . 81.83(5) ?
Na O92 H921 2_665 . 117.(2) ?
Na O92 H921 . . 97.(3) ?
Na O92 H922 2_665 . 119.(3) ?
Na O92 H922 . . 119.(3) ?
H921 O92 H922 . . 117.(3) ?
Na O93 H931 . . 132.6(15) ?
Na O93 H932 . . 113.(3) ?
H931 O93 H932 . . 104.(3) ?

loop_
_geom_bond_atom_site_label_1
_geom_bond_atom_site_label_2
_geom_bond_site_symmetry_2
_geom_bond_distance
_geom_bond_publ_flag
Na O5' 1_556 2.3077(15) y
Na O92 2_665 2.382(2) y
Na O2' . 2.3849(13) y
Na O93 . 2.4384(15) y
Na O91 . 2.4599(14) y
Na O92 . 2.485(2) y
Na Na 2_665 3.188(2) y
O2' C2' . 1.407(2) y
O2' H82' . 0.96(3) ?
O3' C3' . 1.426(2) y
O3' H83' . 0.82(3) ?
O4' C1' . 1.424(2) y
O4' C4' . 1.466(2) y
O5' C5' . 1.420(2) y
O5' Na 1_554 2.3077(15) ?
O5' H85' . 0.83(3) ?
O6 C6 . 1.273(2) y
N1 C2 . 1.332(2) y
N1 C6 . 1.369(2) y
N3 C2 . 1.337(2) y
N3 C4 . 1.346(2) y
N7 C8 . 1.305(2) y
N7 C5 . 1.398(2) y
N9 C8 . 1.369(2) y
N9 C4 . 1.376(2) y
N9 C1' . 1.448(2) y
C1' C2' . 1.527(2) y
C1' H1' . 0.96(2) ?
C2' C3' . 1.527(2) y
C2' H2' . 0.98(2) ?
C3' C4' . 1.518(2) y
C3' H3' . 1.01(2) ?
C4' C5' . 1.509(2) y
C4' H4' . 0.99(2) ?
C5' H51' . 1.00(2) ?
C5' H52' . 0.98(3) ?
C6 C5 . 1.414(2) y
C2 H2 . 0.95(2) ?
C8 H8 . 0.98(2) ?
C5 C4 . 1.386(2) y
O91 Na 2_665 2.4599(14) ?
O91 H911 . 0.89(2) ?
O92 Na 2_665 2.382(2) ?
O92 H921 . 0.96(3) ?
O92 H922 . 0.70(3) ?
O93 H931 . 0.88(3) ?
O93 H932 . 0.84(3) ?
